data_7116860
loop_
_publ_author_name
'Markus Zegke'
'Gary S. Nichol'
'Polly L. Arnold'
'Jason B. Love'

_publ_section_title
;
 Catalytic one-electron reduction of uranyl(VI) to Group 1 uranyl(V)
 complexes via Al(III) coordination
;
_journal_name_full Chem.Commun.
_journal_page_first 5876
_journal_paper_doi 10.1039/C5cc00867K
_journal_volume 51
_journal_year 2015
_chemical_formula_sum 'C62 H62 B0 N12 Na O2 U'
_chemical_formula_weight 1268.26
_chemical_name_systematic
;
 ?
;
_space_group_IT_number 9
_symmetry_cell_setting monoclinic
_symmetry_space_group_name_Hall 'C -2yc'
_symmetry_space_group_name_H-M 'C 1 c 1'
_atom_sites_solution_hydrogens geom
_atom_sites_solution_primary direct
_atom_sites_solution_secondary difmap
_audit_creation_method SHELXL-97
_audit_update_record
;
2015-01-29 deposited with the CCDC.
2015-02-23 downloaded from the CCDC.
;
_cell_angle_alpha 90.000(5)
_cell_angle_beta 90.881(5)
_cell_angle_gamma 90.000(5)
_cell_formula_units_Z 4
_cell_length_a 14.427(5)
_cell_length_b 24.602(5)
_cell_length_c 23.182(5)
_cell_measurement_reflns_used 11752
_cell_measurement_temperature 170(2)
_cell_measurement_theta_max 28.4110
_cell_measurement_theta_min 3.4120
_cell_volume 8227(4)
_computing_cell_refinement
;
CrysAlisPro, Agilent Technologies,
Version 1.171.36.24 (release 03-12-2012 CrysAlis171 .NET)
(compiled Dec  3 2012,18:21:49)
;
_computing_data_collection
;
CrysAlisPro, Agilent Technologies,
Version 1.171.36.24 (release 03-12-2012 CrysAlis171 .NET)
(compiled Dec  3 2012,18:21:49)
;
_computing_data_reduction
;
CrysAlisPro, Agilent Technologies,
Version 1.171.36.24 (release 03-12-2012 CrysAlis171 .NET)
(compiled Dec  3 2012,18:21:49)
;
_computing_molecular_graphics MERCURY
_computing_publication_material ORTEP
_computing_structure_refinement 'SHELXL-97 (Sheldrick, 2008)'
_diffrn_ambient_temperature 170(2)
_diffrn_detector_area_resol_mean 16.1042
_diffrn_measured_fraction_theta_full 0.998
_diffrn_measured_fraction_theta_max 0.998
_diffrn_measurement_device_type 'Xcalibur, Eos'
_diffrn_measurement_method '\w scans'
_diffrn_radiation_monochromator graphite
_diffrn_radiation_source 'Enhance (Mo) X-ray Source'
_diffrn_radiation_type MoK\a
_diffrn_radiation_wavelength 0.71073
_diffrn_reflns_av_R_equivalents 0.0477
_diffrn_reflns_av_sigmaI/netI 0.0926
_diffrn_reflns_limit_h_max 18
_diffrn_reflns_limit_h_min -18
_diffrn_reflns_limit_k_max 31
_diffrn_reflns_limit_k_min -31
_diffrn_reflns_limit_l_max 30
_diffrn_reflns_limit_l_min -30
_diffrn_reflns_number 37697
_diffrn_reflns_theta_full 27.48
_diffrn_reflns_theta_max 27.48
_diffrn_reflns_theta_min 3.11
_exptl_absorpt_coefficient_mu 2.016
_exptl_absorpt_correction_T_max 1.00000
_exptl_absorpt_correction_T_min 0.53013
_exptl_absorpt_correction_type multi-scan
_exptl_absorpt_process_details
;
CrysAlisPro, Agilent Technologies,
Version 1.171.36.24 (release 03-12-2012 CrysAlis171 .NET)
(compiled Dec  3 2012,18:21:49)
Empirical absorption correction using spherical harmonics,
 implemented in SCALE3 ABSPACK scaling algorithm.
;
_exptl_crystal_colour red
_exptl_crystal_density_diffrn 1.024
_exptl_crystal_density_method 'not measured'
_exptl_crystal_description hexagon
_exptl_crystal_F_000 2548
_exptl_crystal_size_max 0.928
_exptl_crystal_size_mid 0.404
_exptl_crystal_size_min 0.234
_refine_diff_density_max 4.509
_refine_diff_density_min -0.916
_refine_diff_density_rms 0.134
_refine_ls_abs_structure_details 'Flack H D (1983), Acta Cryst. A39, 876-881'
_refine_ls_abs_structure_Flack 0.00
_refine_ls_extinction_method none
_refine_ls_goodness_of_fit_ref 0.991
_refine_ls_hydrogen_treatment mixed
_refine_ls_matrix_type full
_refine_ls_number_parameters 581
_refine_ls_number_reflns 17997
_refine_ls_number_restraints 8
_refine_ls_restrained_S_all 0.991
_refine_ls_R_factor_all 0.0908
_refine_ls_R_factor_gt 0.0646
_refine_ls_shift/su_max 0.001
_refine_ls_shift/su_mean 0.000
_refine_ls_structure_factor_coef Fsqd
_refine_ls_weighting_details 'calc w=1/[\s^2^(Fo^2^)+(0.0972P)^2^+0.0000P] where P=(Fo^2^+2Fc^2^)/3'
_refine_ls_weighting_scheme calc
_refine_ls_wR_factor_gt 0.1538
_refine_ls_wR_factor_ref 0.1659
_reflns_number_gt 13051
_reflns_number_total 17997
_reflns_threshold_expression >2\s(I)
_cod_data_source_file c5cc00867k2.cif
_cod_data_source_block p13043
_cod_original_sg_symbol_H-M 'C c'
_cod_database_code 7116860

loop_
_symmetry_equiv_pos_as_xyz
'x, y, z'
'x, -y, z+1/2'
'x+1/2, y+1/2, z'
'x+1/2, -y+1/2, z+1/2'

loop_
_atom_site_label
_atom_site_type_symbol
_atom_site_fract_x
_atom_site_fract_y
_atom_site_fract_z
_atom_site_U_iso_or_equiv
_atom_site_adp_type
_atom_site_occupancy
_atom_site_symmetry_multiplicity
_atom_site_calc_flag
_atom_site_refinement_flags
C39 C 0.1801(6) 0.2549(3) 0.2371(4) 0.040(2) Uani 1 1 d .
C38 C 0.2439(7) 0.2480(4) 0.2829(4) 0.055(3) Uani 1 1 d .
H38 H 0.2411 0.2210 0.3122 0.065 Uiso 1 1 calc R
C37 C 0.3111(7) 0.2871(5) 0.2778(4) 0.054(3) Uani 1 1 d .
H37 H 0.3641 0.2923 0.3020 0.065 Uiso 1 1 calc R
C36 C 0.2855(6) 0.3178(4) 0.2296(4) 0.042(2) Uani 1 1 d .
C35 C 0.3313(6) 0.3617(4) 0.2005(4) 0.042(2) Uani 1 1 d .
H35 H 0.3872 0.3759 0.2166 0.051 Uiso 1 1 calc R
C34 C 0.3518(6) 0.4277(4) 0.1302(4) 0.043(2) Uani 1 1 d .
C33 C 0.3790(12) 0.4702(7) 0.1618(7) 0.066(5) Uani 1 1 d .
H33 H 0.3665 0.4698 0.2019 0.079 Uiso 1 1 calc R
C31 C 0.4253(9) 0.5156(5) 0.1392(6) 0.077(4) Uani 1 1 d .
C32 C 0.4520(19) 0.5706(10) 0.1741(11) 0.160(12) Uani 1 1 d .
H32C H 0.4342 0.5668 0.2146 0.240 Uiso 1 1 calc R
H32B H 0.4191 0.6015 0.1568 0.240 Uiso 1 1 calc R
H32A H 0.5190 0.5768 0.1722 0.240 Uiso 1 1 calc R
C29 C 0.4459(8) 0.5148(5) 0.0819(6) 0.070(3) Uani 1 1 d .
C30 C 0.4926(11) 0.5654(6) 0.0519(7) 0.099(5) Uani 1 1 d .
H30A H 0.5014 0.5576 0.0109 0.148 Uiso 1 1 calc R
H30B H 0.5528 0.5727 0.0704 0.148 Uiso 1 1 calc R
H30C H 0.4525 0.5973 0.0559 0.148 Uiso 1 1 calc R
C28 C 0.4183(7) 0.4697(5) 0.0488(5) 0.066(3) Uani 1 1 d .
H28 H 0.4316 0.4690 0.0088 0.079 Uiso 1 1 calc R
C27 C 0.3724(6) 0.4261(4) 0.0730(4) 0.047(2) Uani 1 1 d .
C26 C 0.3879(7) 0.3626(4) -0.0005(5) 0.052(2) Uani 1 1 d .
H26 H 0.4464 0.3784 -0.0086 0.063 Uiso 1 1 calc R
C25 C 0.3550(7) 0.3185(5) -0.0358(4) 0.053(2) Uani 1 1 d .
C24 C 0.3922(8) 0.2918(5) -0.0824(5) 0.074(4) Uani 1 1 d .
H24 H 0.4496 0.2998 -0.1002 0.089 Uiso 1 1 calc R
C23 C 0.3311(8) 0.2516(5) -0.0983(5) 0.068(3) Uani 1 1 d .
H23 H 0.3392 0.2274 -0.1298 0.082 Uiso 1 1 calc R
C22 C 0.2570(6) 0.2513(4) -0.0624(3) 0.043(2) Uani 1 1 d .
C19 C 0.1708(7) 0.2184(3) -0.0626(4) 0.041(2) Uani 1 1 d .
C20 C 0.1551(11) 0.1928(7) 0.0015(5) 0.061(4) Uani 1 1 d .
H20A H 0.0985 0.1707 0.0012 0.091 Uiso 1 1 calc R
H20B H 0.1490 0.2223 0.0296 0.091 Uiso 1 1 calc R
H20C H 0.2083 0.1700 0.0123 0.091 Uiso 1 1 calc R
C21 C 0.1808(8) 0.1704(4) -0.1045(5) 0.063(3) Uani 1 1 d .
H21A H 0.1243 0.1483 -0.1041 0.094 Uiso 1 1 calc R
H21B H 0.2340 0.1480 -0.0926 0.094 Uiso 1 1 calc R
H21C H 0.1905 0.1842 -0.1436 0.094 Uiso 1 1 calc R
C18 C 0.0880(6) 0.2536(4) -0.0796(3) 0.039(2) Uani 1 1 d .
C17 C 0.0337(10) 0.2542(6) -0.1276(6) 0.080(4) Uani 1 1 d .
H17 H 0.0384 0.2298 -0.1593 0.096 Uiso 1 1 calc R
C16 C -0.0293(8) 0.2957(5) -0.1233(5) 0.068(3) Uani 1 1 d .
H16 H -0.0759 0.3048 -0.1510 0.082 Uiso 1 1 calc R
C15 C -0.0135(6) 0.3204(4) -0.0740(4) 0.043(2) Uani 1 1 d .
C14 C -0.0563(8) 0.3683(5) -0.0469(5) 0.064(3) Uani 1 1 d .
H14 H -0.1056 0.3860 -0.0670 0.076 Uiso 1 1 calc R
C13 C -0.0771(6) 0.4316(4) 0.0247(5) 0.048(2) Uani 1 1 d .
C12 C -0.1087(9) 0.4734(5) -0.0089(6) 0.076(4) Uani 1 1 d .
H12 H -0.0989 0.4736 -0.0493 0.091 Uiso 1 1 calc R
C10 C -0.1587(8) 0.5184(5) 0.0191(6) 0.069(3) Uani 1 1 d .
C11 C -0.1953(13) 0.5624(6) -0.0204(7) 0.112(6) Uani 1 1 d .
H11A H -0.1804 0.5534 -0.0604 0.168 Uiso 1 1 calc R
H11C H -0.1667 0.5972 -0.0099 0.168 Uiso 1 1 calc R
H11B H -0.2627 0.5651 -0.0166 0.168 Uiso 1 1 calc R
C8 C -0.1682(8) 0.5196(5) 0.0775(7) 0.073(4) Uani 1 1 d .
C9 C -0.2165(12) 0.5610(6) 0.1040(8) 0.087(6) Uani 1 1 d .
H9C H -0.2345 0.5883 0.0752 0.131 Uiso 1 1 calc R
H9A H -0.1770 0.5779 0.1337 0.131 Uiso 1 1 calc R
H9B H -0.2721 0.5462 0.1218 0.131 Uiso 1 1 calc R
C7 C -0.1306(10) 0.4771(5) 0.1081(7) 0.045(3) Uani 1 1 d U
H7 H -0.1342 0.4783 0.1490 0.054 Uiso 1 1 calc R
C6 C -0.0871(6) 0.4318(4) 0.0834(4) 0.044(2) Uani 1 1 d .
C5 C -0.1071(7) 0.3668(5) 0.1540(5) 0.057(3) Uani 1 1 d .
H5 H -0.1681 0.3806 0.1583 0.068 Uiso 1 1 calc R
C4 C -0.0797(7) 0.3231(5) 0.1904(4) 0.053(3) Uani 1 1 d .
C3 C -0.1288(8) 0.2943(6) 0.2306(5) 0.078(4) Uani 1 1 d .
H3 H -0.1899 0.3017 0.2431 0.093 Uiso 1 1 calc R
C2 C -0.0694(7) 0.2511(5) 0.2499(5) 0.059(3) Uani 1 1 d .
H2 H -0.0828 0.2240 0.2778 0.071 Uiso 1 1 calc R
C1 C 0.0115(7) 0.2572(4) 0.2193(4) 0.049(2) Uani 1 1 d .
C40 C 0.0977(6) 0.2207(3) 0.2214(4) 0.041(2) Uani 1 1 d .
C41 C 0.0804(12) 0.1795(8) 0.2690(7) 0.086(6) Uani 1 1 d .
H41A H 0.0266 0.1571 0.2586 0.129 Uiso 1 1 calc R
H41B H 0.0684 0.1987 0.3052 0.129 Uiso 1 1 calc R
H41C H 0.1350 0.1562 0.2740 0.129 Uiso 1 1 calc R
C42 C 0.1108(7) 0.1949(4) 0.1622(4) 0.053(2) Uani 1 1 d .
H42A H 0.1267 0.2232 0.1343 0.080 Uiso 1 1 calc R
H42B H 0.0532 0.1769 0.1499 0.080 Uiso 1 1 calc R
H42C H 0.1610 0.1681 0.1645 0.080 Uiso 1 1 calc R
C43 C 0.0888(7) 0.3556(4) 0.3277(4) 0.092(4) Uiso 1 1 d G
H43 H 0.1082 0.3455 0.2902 0.111 Uiso 1 1 calc R
N9 N 0.0722(7) 0.4099(4) 0.3405(4) 0.089(3) Uiso 1 1 d G
C44 C 0.0437(7) 0.4247(3) 0.3953(4) 0.112(5) Uiso 1 1 d G
H44 H 0.0324 0.4618 0.4040 0.135 Uiso 1 1 calc R
C45 C 0.0317(9) 0.3851(5) 0.4374(3) 0.103(5) Uiso 1 1 d G
H45 H 0.0123 0.3952 0.4748 0.124 Uiso 1 1 calc R
C46 C 0.0483(9) 0.3308(4) 0.4246(4) 0.110(5) Uiso 1 1 d G
H46 H 0.0401 0.3037 0.4533 0.132 Uiso 1 1 calc R
C47 C 0.0768(8) 0.3160(3) 0.3698(5) 0.121(6) Uiso 1 1 d G
H47 H 0.0881 0.2789 0.3610 0.145 Uiso 1 1 calc R
C48 C 0.1687(9) 0.4374(5) 0.0091(6) 0.069(4) Uani 1 1 d .
H48 H 0.1672 0.4018 -0.0068 0.083 Uiso 1 1 calc R
C49 C 0.1961(11) 0.4821(7) -0.0256(6) 0.093(5) Uani 1 1 d .
H49 H 0.2093 0.4776 -0.0653 0.111 Uiso 1 1 calc R
C50 C 0.2024(15) 0.5304(7) -0.0002(8) 0.122(7) Uani 1 1 d .
H50 H 0.2243 0.5605 -0.0217 0.147 Uiso 1 1 calc R
C51 C 0.1782(13) 0.5378(5) 0.0560(8) 0.108(6) Uani 1 1 d .
H51 H 0.1783 0.5731 0.0725 0.129 Uiso 1 1 calc R
C52 C 0.1545(10) 0.4948(5) 0.0869(5) 0.077(4) Uani 1 1 d .
H52 H 0.1441 0.5000 0.1269 0.092 Uiso 1 1 calc R
N13 N 0.1498(7) 0.5585(4) 0.2674(5) 0.105(4) Uiso 1 1 d G
C63 C 0.2032(8) 0.5856(5) 0.2271(4) 0.122(6) Uiso 1 1 d G
H63 H 0.2148 0.5693 0.1908 0.146 Uiso 1 1 calc R
C64 C 0.2396(9) 0.6366(5) 0.2399(5) 0.144(8) Uiso 1 1 d G
H64 H 0.2761 0.6551 0.2124 0.173 Uiso 1 1 calc R
C65 C 0.2226(9) 0.6605(4) 0.2930(6) 0.137(7) Uiso 1 1 d G
H65 H 0.2475 0.6953 0.3018 0.165 Uiso 1 1 calc R
C66 C 0.1692(9) 0.6334(4) 0.3333(4) 0.095(5) Uiso 1 1 d G
H66 H 0.1576 0.6498 0.3696 0.114 Uiso 1 1 calc R
C67 C 0.1328(8) 0.5824(4) 0.3205(4) 0.118(5) Uiso 1 1 d G
H67 H 0.0963 0.5639 0.3480 0.142 Uiso 1 1 calc R
N14 N -0.0736(9) 0.4994(8) 0.2774(6) 0.143(6) Uiso 1 1 d G
C69 C -0.1308(14) 0.4557(6) 0.2902(7) 0.172(9) Uiso 1 1 d G
H69 H -0.1078 0.4196 0.2875 0.206 Uiso 1 1 calc R
C70 C -0.2215(13) 0.4648(9) 0.3071(8) 0.232(14) Uiso 1 1 d G
H70 H -0.2606 0.4349 0.3158 0.278 Uiso 1 1 calc R
C71 C -0.2551(10) 0.5176(12) 0.3111(8) 0.31(2) Uiso 1 1 d G
H71 H -0.3172 0.5238 0.3226 0.369 Uiso 1 1 calc R
C72 C -0.1980(15) 0.5613(8) 0.2983(8) 0.205(12) Uiso 1 1 d G
H72 H -0.2210 0.5974 0.3011 0.246 Uiso 1 1 calc R
C73 C -0.1072(14) 0.5522(7) 0.2815(7) 0.184(10) Uiso 1 1 d G
H73 H -0.0682 0.5821 0.2727 0.221 Uiso 1 1 calc R
N8 N 0.2064(5) 0.2973(3) 0.2041(3) 0.0380(16) Uani 1 1 d .
N7 N 0.2991(9) 0.3822(6) 0.1538(5) 0.045(3) Uani 1 1 d .
N6 N 0.3424(6) 0.3808(3) 0.0402(4) 0.0492(19) Uani 1 1 d .
N5 N 0.2727(5) 0.2928(3) -0.0237(3) 0.0417(17) Uani 1 1 d .
H5A H 0.2357 0.3017 0.0046 0.050 Uiso 1 1 calc R
N4 N 0.0588(5) 0.2952(3) -0.0472(3) 0.0390(16) Uani 1 1 d .
H4A H 0.0830 0.3047 -0.0137 0.047 Uiso 1 1 calc R
N3 N -0.0318(5) 0.3864(3) 0.0002(3) 0.0423(17) Uani 1 1 d .
N2 N -0.0563(7) 0.3892(5) 0.1158(5) 0.035(3) Uani 1 1 d .
N1 N 0.0059(6) 0.3009(3) 0.1837(3) 0.0481(19) Uani 1 1 d .
N10 N 0.1443(7) 0.4454(4) 0.0660(4) 0.058(2) Uani 1 1 d .
O1 O 0.1373(4) 0.3156(2) 0.0709(2) 0.0351(13) Uani 1 1 d .
O2 O 0.1096(5) 0.4115(3) 0.1921(3) 0.0542(18) Uani 1 1 d .
U1 U 0.12264(3) 0.360398(10) 0.13379(3) 0.03697(9) Uani 1 1 d .
Na1A Na 0.1159(19) 0.4677(9) 0.2702(9) 0.087(4) Uani 0.385(18) 1 d P
Na1B Na 0.0632(13) 0.4677(6) 0.2564(6) 0.087(4) Uani 0.615(18) 1 d P

loop_
_atom_site_aniso_label
_atom_site_aniso_U_11
_atom_site_aniso_U_22
_atom_site_aniso_U_33
_atom_site_aniso_U_23
_atom_site_aniso_U_13
_atom_site_aniso_U_12
C39 0.048(5) 0.032(5) 0.042(5) 0.008(4) 0.001(4) 0.005(4)
C38 0.067(6) 0.055(6) 0.041(5) 0.018(5) -0.002(5) 0.003(5)
C37 0.050(6) 0.064(7) 0.048(6) -0.001(5) -0.012(4) -0.003(5)
C36 0.045(5) 0.032(5) 0.049(5) 0.000(4) -0.003(4) -0.001(4)
C35 0.038(4) 0.045(5) 0.043(5) -0.016(4) -0.001(4) -0.011(4)
C34 0.046(5) 0.035(5) 0.047(6) -0.007(4) 0.001(4) -0.011(4)
C33 0.072(11) 0.068(11) 0.056(9) 0.009(8) 0.004(8) -0.011(8)
C31 0.091(9) 0.054(7) 0.085(9) -0.026(6) 0.016(7) -0.040(7)
C32 0.20(2) 0.131(19) 0.148(18) -0.077(15) 0.063(17) -0.120(18)
C29 0.058(7) 0.063(8) 0.088(9) 0.009(6) 0.000(6) -0.028(6)
C30 0.098(10) 0.071(10) 0.127(12) 0.031(9) 0.013(9) -0.030(8)
C28 0.058(7) 0.072(8) 0.068(7) 0.001(6) 0.011(5) -0.020(6)
C27 0.038(5) 0.038(5) 0.063(6) 0.002(4) 0.007(4) -0.007(4)
C26 0.046(5) 0.057(6) 0.054(6) 0.005(5) 0.001(4) -0.006(5)
C25 0.044(5) 0.064(7) 0.051(6) 0.004(5) 0.004(4) -0.005(5)
C24 0.055(7) 0.090(10) 0.079(8) -0.020(7) 0.033(6) -0.002(6)
C23 0.061(7) 0.088(9) 0.056(7) -0.027(6) 0.013(5) 0.005(6)
C22 0.052(5) 0.054(6) 0.024(4) -0.004(4) 0.000(4) 0.023(5)
C19 0.062(6) 0.029(5) 0.033(5) -0.004(3) -0.005(4) 0.008(4)
C20 0.067(8) 0.085(10) 0.031(6) 0.008(7) 0.011(6) 0.006(7)
C21 0.075(7) 0.045(6) 0.068(7) -0.017(5) -0.002(6) 0.013(6)
C18 0.044(5) 0.044(5) 0.030(4) -0.001(4) 0.001(4) -0.002(4)
C17 0.095(10) 0.070(9) 0.075(8) -0.021(6) -0.015(7) -0.010(7)
C16 0.064(7) 0.081(9) 0.060(7) -0.019(6) -0.017(5) 0.026(6)
C15 0.040(5) 0.038(5) 0.049(5) 0.001(4) -0.005(4) 0.006(4)
C14 0.054(6) 0.074(8) 0.061(7) 0.010(6) -0.009(5) 0.014(6)
C13 0.038(5) 0.035(5) 0.069(7) 0.002(4) -0.007(4) 0.009(4)
C12 0.100(9) 0.045(7) 0.083(9) 0.008(6) -0.011(7) 0.030(6)
C10 0.076(8) 0.045(6) 0.087(9) 0.004(6) 0.001(6) 0.032(6)
C11 0.145(14) 0.053(9) 0.137(14) 0.011(8) -0.010(11) 0.047(9)
C8 0.057(7) 0.046(7) 0.116(12) -0.020(7) 0.007(7) 0.016(5)
C9 0.098(11) 0.032(6) 0.131(14) -0.001(8) -0.038(10) 0.026(7)
C7 0.048(7) 0.030(5) 0.056(7) 0.005(5) 0.000(6) 0.016(5)
C6 0.033(4) 0.035(5) 0.064(7) -0.004(4) -0.002(4) 0.014(4)
C5 0.044(5) 0.072(8) 0.055(6) -0.011(6) -0.008(5) 0.013(5)
C4 0.043(5) 0.063(7) 0.053(6) -0.006(5) 0.005(4) 0.004(5)
C3 0.054(7) 0.111(11) 0.069(8) 0.010(7) 0.025(6) -0.009(7)
C2 0.061(6) 0.058(7) 0.058(6) 0.011(5) 0.019(5) -0.005(5)
C1 0.056(6) 0.046(6) 0.045(5) 0.003(4) 0.001(4) -0.009(5)
C40 0.043(5) 0.024(4) 0.055(6) 0.012(4) -0.005(4) -0.011(4)
C41 0.081(10) 0.095(12) 0.082(11) 0.068(9) 0.011(8) -0.004(9)
C42 0.072(7) 0.034(5) 0.053(6) -0.009(4) -0.009(5) 0.005(5)
C48 0.089(9) 0.051(8) 0.068(8) -0.004(7) 0.003(7) 0.017(7)
C49 0.117(12) 0.111(13) 0.050(8) 0.043(8) 0.017(7) -0.014(10)
C50 0.22(2) 0.062(10) 0.082(11) 0.030(8) -0.019(12) -0.060(12)
C51 0.183(17) 0.022(6) 0.118(13) 0.011(7) 0.005(12) -0.028(8)
C52 0.134(11) 0.049(7) 0.047(6) 0.017(5) -0.006(7) -0.011(7)
N8 0.050(4) 0.021(3) 0.043(4) 0.004(3) 0.002(3) 0.007(3)
N7 0.052(7) 0.030(5) 0.054(8) -0.005(5) -0.006(6) -0.016(5)
N6 0.061(5) 0.043(4) 0.044(5) -0.004(4) 0.003(4) -0.018(4)
N5 0.038(4) 0.048(5) 0.039(4) -0.006(3) 0.009(3) 0.002(3)
N4 0.049(4) 0.034(4) 0.033(4) -0.005(3) -0.003(3) 0.005(3)
N3 0.044(4) 0.034(4) 0.049(5) 0.002(3) 0.002(3) 0.010(3)
N2 0.034(6) 0.031(6) 0.041(6) -0.001(5) 0.008(5) 0.006(5)
N1 0.072(6) 0.035(4) 0.038(4) 0.003(3) 0.003(4) -0.007(4)
N10 0.070(6) 0.030(5) 0.074(7) -0.004(5) -0.016(5) 0.009(5)
O1 0.037(3) 0.024(3) 0.044(3) 0.011(2) 0.001(2) -0.009(2)
O2 0.067(5) 0.053(5) 0.043(4) 0.015(3) 0.002(3) -0.023(4)
U1 0.04419(14) 0.03048(13) 0.03626(14) 0.0013(3) 0.00121(9) -0.0017(3)
Na1A 0.137(12) 0.062(4) 0.061(6) -0.005(5) 0.007(7) 0.007(8)
Na1B 0.137(12) 0.062(4) 0.061(6) -0.005(5) 0.007(7) 0.007(8)

loop_
_atom_type_symbol
_atom_type_description
_atom_type_scat_dispersion_real
_atom_type_scat_dispersion_imag
_atom_type_scat_source
C C 0.0033 0.0016 'International Tables Vol C Tables 4.2.6.8 and 6.1.1.4'
H H 0.0000 0.0000 'International Tables Vol C Tables 4.2.6.8 and 6.1.1.4'
N N 0.0061 0.0033 'International Tables Vol C Tables 4.2.6.8 and 6.1.1.4'
O O 0.0106 0.0060 'International Tables Vol C Tables 4.2.6.8 and 6.1.1.4'
Na Na 0.0362 0.0249 'International Tables Vol C Tables 4.2.6.8 and 6.1.1.4'
U U -9.6767 9.6646 'International Tables Vol C Tables 4.2.6.8 and 6.1.1.4'
B B 0.0013 0.0007 'International Tables Vol C Tables 4.2.6.8 and 6.1.1.4'

loop_
_geom_angle_atom_site_label_1
_geom_angle_atom_site_label_2
_geom_angle_atom_site_label_3
_geom_angle
N8 C39 C38 109.6(8)
N8 C39 C40 121.7(7)
C38 C39 C40 128.6(8)
C37 C38 C39 107.7(8)
C37 C38 H38 126.1
C39 C38 H38 126.1
C38 C37 C36 105.7(8)
C38 C37 H37 127.1
C36 C37 H37 127.1
N8 C36 C37 110.8(8)
N8 C36 C35 117.2(8)
C37 C36 C35 131.7(9)
N7 C35 C36 122.1(9)
N7 C35 H35 119.0
C36 C35 H35 119.0
C33 C34 C27 119.3(11)
C33 C34 N7 123.0(11)
C27 C34 N7 117.7(9)
C34 C33 C31 123.7(15)
C34 C33 H33 118.1
C31 C33 H33 118.1
C29 C31 C33 117.6(12)
C29 C31 C32 116.4(13)
C33 C31 C32 126.0(15)
C31 C32 H32C 109.5
C31 C32 H32B 109.5
H32C C32 H32B 109.5
C31 C32 H32A 109.5
H32C C32 H32A 109.5
H32B C32 H32A 109.5
C31 C29 C28 118.6(10)
C31 C29 C30 121.1(12)
C28 C29 C30 120.1(12)
C29 C30 H30A 109.5
C29 C30 H30B 109.5
H30A C30 H30B 109.5
C29 C30 H30C 109.5
H30A C30 H30C 109.5
H30B C30 H30C 109.5
C27 C28 C29 121.6(11)
C27 C28 H28 119.2
C29 C28 H28 119.2
C34 C27 C28 119.1(10)
C34 C27 N6 118.4(8)
C28 C27 N6 122.5(10)
N6 C26 C25 122.1(9)
N6 C26 H26 119.0
C25 C26 H26 119.0
N5 C25 C24 106.8(9)
N5 C25 C26 120.6(9)
C24 C25 C26 132.5(10)
C23 C24 C25 107.3(10)
C23 C24 H24 126.4
C25 C24 H24 126.4
C22 C23 C24 110.2(10)
C22 C23 H23 124.9
C24 C23 H23 124.9
C23 C22 N5 105.8(9)
C23 C22 C19 131.6(9)
N5 C22 C19 122.5(8)
C22 C19 C18 110.1(7)
C22 C19 C21 109.6(8)
C18 C19 C21 110.8(7)
C22 C19 C20 109.6(8)
C18 C19 C20 109.5(8)
C21 C19 C20 107.2(9)
C19 C20 H20A 109.5
C19 C20 H20B 109.5
H20A C20 H20B 109.5
C19 C20 H20C 109.5
H20A C20 H20C 109.5
H20B C20 H20C 109.5
C19 C21 H21A 109.5
C19 C21 H21B 109.5
H21A C21 H21B 109.5
C19 C21 H21C 109.5
H21A C21 H21C 109.5
H21B C21 H21C 109.5
N4 C18 C17 105.7(9)
N4 C18 C19 122.9(7)
C17 C18 C19 131.3(9)
C18 C17 C16 108.8(11)
C18 C17 H17 125.6
C16 C17 H17 125.6
C15 C16 C17 107.7(10)
C15 C16 H16 126.2
C17 C16 H16 126.2
C16 C15 N4 107.9(9)
C16 C15 C14 132.4(9)
N4 C15 C14 119.7(8)
N3 C14 C15 123.6(9)
N3 C14 H14 118.2
C15 C14 H14 118.2
C12 C13 C6 121.6(10)
C12 C13 N3 121.2(10)
C6 C13 N3 117.3(8)
C13 C12 C10 118.4(12)
C13 C12 H12 120.8
C10 C12 H12 120.8
C8 C10 C12 120.6(10)
C8 C10 C11 123.3(11)
C12 C10 C11 116.0(12)
C10 C11 H11A 109.5
C10 C11 H11C 109.5
H11A C11 H11C 109.5
C10 C11 H11B 109.5
H11A C11 H11B 109.5
H11C C11 H11B 109.5
C10 C8 C7 117.0(11)
C10 C8 C9 121.0(13)
C7 C8 C9 122.0(16)
C8 C9 H9C 109.5
C8 C9 H9A 109.5
H9C C9 H9A 109.5
C8 C9 H9B 109.5
H9C C9 H9B 109.5
H9A C9 H9B 109.5
C8 C7 C6 124.8(14)
C8 C7 H7 117.6
C6 C7 H7 117.6
N2 C6 C13 120.5(9)
N2 C6 C7 122.0(11)
C13 C6 C7 117.5(10)
N2 C5 C4 125.5(10)
N2 C5 H5 117.3
C4 C5 H5 117.3
N1 C4 C3 110.4(10)
N1 C4 C5 118.7(9)
C3 C4 C5 130.6(10)
C4 C3 C2 106.4(10)
C4 C3 H3 126.8
C2 C3 H3 126.8
C1 C2 C3 105.3(9)
C1 C2 H2 127.4
C3 C2 H2 127.4
N1 C1 C2 110.8(9)
N1 C1 C40 121.6(8)
C2 C1 C40 127.6(9)
C39 C40 C41 109.7(9)
C39 C40 C42 110.0(8)
C41 C40 C42 113.6(10)
C39 C40 C1 108.6(7)
C41 C40 C1 105.7(10)
C42 C40 C1 109.0(7)
C40 C41 H41A 109.5
C40 C41 H41B 109.5
H41A C41 H41B 109.5
C40 C41 H41C 109.5
H41A C41 H41C 109.5
H41B C41 H41C 109.5
C40 C42 H42A 109.5
C40 C42 H42B 109.5
H42A C42 H42B 109.5
C40 C42 H42C 109.5
H42A C42 H42C 109.5
H42B C42 H42C 109.5
N9 C43 C47 120.0
N9 C43 Na1A 42.1(6)
C47 C43 Na1A 160.9(6)
N9 C43 H43 120.0
C47 C43 H43 120.0
Na1A C43 H43 78.3
C43 N9 C44 120.0
C43 N9 Na1A 113.6(8)
C44 N9 Na1A 125.8(8)
C43 N9 Na1B 113.7(6)
C44 N9 Na1B 124.9(6)
Na1A N9 Na1B 19.8(6)
C45 C44 N9 120.0
C45 C44 H44 120.0
N9 C44 H44 120.0
C44 C45 C46 120.0
C44 C45 H45 120.0
C46 C45 H45 120.0
C45 C46 C47 120.0
C45 C46 H46 120.0
C47 C46 H46 120.0
C46 C47 C43 120.0
C46 C47 H47 120.0
C43 C47 H47 120.0
N10 C48 C49 120.4(13)
N10 C48 H48 119.8
C49 C48 H48 119.8
C50 C49 C48 117.4(14)
C50 C49 H49 121.3
C48 C49 H49 121.3
C49 C50 C51 121.6(13)
C49 C50 H50 119.2
C51 C50 H50 119.2
C52 C51 C50 118.8(13)
C52 C51 H51 120.6
C50 C51 H51 120.6
N10 C52 C51 124.4(13)
N10 C52 H52 117.8
C51 C52 H52 117.8
C63 N13 C67 120.0
C63 N13 Na1A 127.5(8)
C67 N13 Na1A 110.3(8)
C63 N13 Na1B 128.6(7)
C67 N13 Na1B 111.3(7)
Na1A N13 Na1B 18.3(5)
N13 C63 C64 120.0
N13 C63 H63 120.0
C64 C63 H63 120.0
C65 C64 C63 120.0
C65 C64 H64 120.0
C63 C64 H64 120.0
C64 C65 C66 120.0
C64 C65 H65 120.0
C66 C65 H65 120.0
C67 C66 C65 120.0
C67 C66 H66 120.0
C65 C66 H66 120.0
C66 C67 N13 120.0
C66 C67 Na1A 160.2(7)
N13 C67 Na1A 44.5(6)
C66 C67 H67 120.0
N13 C67 H67 120.0
Na1A C67 H67 76.8
C69 N14 C73 120.0
C69 N14 Na1B 108.2(12)
C73 N14 Na1B 131.7(12)
C69 N14 Na1A 111.9(11)
C73 N14 Na1A 126.5(11)
Na1B N14 Na1A 11.0(6)
N14 C69 C70 120.0
N14 C69 Na1B 45.0(8)
C70 C69 Na1B 164.9(8)
N14 C69 H69 120.0
C70 C69 H69 120.0
Na1B C69 H69 75.0
C69 C70 C71 120.0
C69 C70 H70 120.0
C71 C70 H70 120.0
C72 C71 C70 120.0
C72 C71 H71 120.0
C70 C71 H71 120.0
C71 C72 C73 120.0
C71 C72 H72 120.0
C73 C72 H72 120.0
C72 C73 N14 120.0
C72 C73 H73 120.0
N14 C73 H73 120.0
C39 N8 C36 106.1(7)
C39 N8 U1 134.4(6)
C36 N8 U1 115.9(5)
C35 N7 C34 115.8(10)
C35 N7 U1 114.0(9)
C34 N7 U1 126.6(8)
C26 N6 C27 122.1(9)
C22 N5 C25 109.9(8)
C22 N5 H5A 125.0
C25 N5 H5A 125.0
C18 N4 C15 109.9(7)
C18 N4 H4A 125.1
C15 N4 H4A 125.1
C14 N3 C13 121.0(9)
C5 N2 C6 121.9(10)
C5 N2 U1 109.5(8)
C6 N2 U1 126.2(7)
C1 N1 C4 107.1(8)
C1 N1 U1 134.7(7)
C4 N1 U1 115.7(6)
C52 N10 C48 117.0(11)
C52 N10 U1 121.7(7)
C48 N10 U1 119.3(8)
U1 O2 Na1B 167.7(6)
U1 O2 Na1A 170.3(8)
Na1B O2 Na1A 21.1(6)
O1 U1 O2 174.2(3)
O1 U1 N1 95.8(2)
O2 U1 N1 89.0(3)
O1 U1 N8 94.8(2)
O2 U1 N8 89.9(3)
N1 U1 N8 70.5(2)
O1 U1 N7 98.0(3)
O2 U1 N7 80.9(4)
N1 U1 N7 133.4(3)
N8 U1 N7 64.1(3)
O1 U1 N10 89.2(3)
O2 U1 N10 85.0(3)
N1 U1 N10 144.9(3)
N8 U1 N10 143.7(3)
N7 U1 N10 79.6(4)
O1 U1 N2 99.0(3)
O2 U1 N2 80.1(3)
N1 U1 N2 65.2(3)
N8 U1 N2 134.6(3)
N7 U1 N2 153.0(2)
N10 U1 N2 79.7(3)
O1 U1 Na1B 171.9(3)
O2 U1 Na1B 6.6(4)
N1 U1 Na1B 84.5(3)
N8 U1 Na1B 93.0(3)
N7 U1 Na1B 87.6(4)
N10 U1 Na1B 85.9(3)
N2 U1 Na1B 73.8(4)
O1 U1 Na1A 174.0(4)
O2 U1 Na1A 5.4(4)
N1 U1 Na1A 89.8(4)
N8 U1 Na1A 85.2(4)
N7 U1 Na1A 76.6(5)
N10 U1 Na1A 87.4(4)
N2 U1 Na1A 85.2(4)
Na1B U1 Na1A 11.4(3)
Na1B Na1A N9 91(3)
Na1B Na1A O2 70(2)
N9 Na1A O2 100.5(10)
Na1B Na1A N13 101(3)
N9 Na1A N13 134.2(11)
O2 Na1A N13 125.2(10)
Na1B Na1A N14 31(2)
N9 Na1A N14 81.5(9)
O2 Na1A N14 100.7(10)
N13 Na1A N14 86.6(9)
Na1B Na1A C67 102(2)
N9 Na1A C67 109.1(8)
O2 Na1A C67 149.8(10)
N13 Na1A C67 25.2(3)
N14 Na1A C67 78.3(7)
Na1B Na1A C43 93(3)
N9 Na1A C43 24.3(3)
O2 Na1A C43 78.3(7)
N13 Na1A C43 155.8(10)
N14 Na1A C43 95.2(9)
C67 Na1A C43 131.9(8)
Na1B Na1A U1 75(2)
N9 Na1A U1 99.2(8)
O2 Na1A U1 4.4(4)
N13 Na1A U1 126.6(8)
N14 Na1A U1 104.7(8)
C67 Na1A U1 151.6(7)
C43 Na1A U1 76.3(5)
Na1A Na1B O2 89(2)
Na1A Na1B N14 138(3)
O2 Na1B N14 132.6(9)
Na1A Na1B N9 69(2)
O2 Na1B N9 99.6(7)
N14 Na1B N9 93.9(7)
Na1A Na1B N13 61(2)
O2 Na1B N13 118.2(7)
N14 Na1B N13 96.2(8)
N9 Na1B N13 114.3(7)
Na1A Na1B C69 141(2)
O2 Na1B C69 115.4(7)
N14 Na1B C69 26.7(4)
N9 Na1B C69 76.4(6)
N13 Na1B C69 121.7(7)
Na1A Na1B U1 94(2)
O2 Na1B U1 5.7(3)
N14 Na1B U1 126.9(7)
N9 Na1B U1 100.2(5)
N13 Na1B U1 122.5(6)
C69 Na1B U1 109.9(5)

loop_
_geom_bond_atom_site_label_1
_geom_bond_atom_site_label_2
_geom_bond_distance
C39 N8 1.353(11)
C39 C38 1.404(13)
C39 C40 1.497(12)
C38 C37 1.374(15)
C38 H38 0.9500
C37 C36 1.393(13)
C37 H37 0.9500
C36 N8 1.373(11)
C36 C35 1.439(13)
C35 N7 1.276(15)
C35 H35 0.9500
C34 C33 1.334(19)
C34 C27 1.364(13)
C34 N7 1.463(15)
C33 C31 1.41(2)
C33 H33 0.9500
C31 C29 1.367(18)
C31 C32 1.62(2)
C32 H32C 0.9800
C32 H32B 0.9800
C32 H32A 0.9800
C29 C28 1.404(16)
C29 C30 1.581(16)
C30 H30A 0.9800
C30 H30B 0.9800
C30 H30C 0.9800
C28 C27 1.383(14)
C28 H28 0.9500
C27 N6 1.415(12)
C26 N6 1.242(13)
C26 C25 1.436(15)
C26 H26 0.9500
C25 N5 1.376(12)
C25 C24 1.380(15)
C24 C23 1.372(16)
C24 H24 0.9500
C23 C22 1.365(14)
C23 H23 0.9500
C22 N5 1.375(11)
C22 C19 1.485(14)
C19 C18 1.524(12)
C19 C21 1.537(13)
C19 C20 1.635(14)
C20 H20A 0.9800
C20 H20B 0.9800
C20 H20C 0.9800
C21 H21A 0.9800
C21 H21B 0.9800
C21 H21C 0.9800
C18 N4 1.339(11)
C18 C17 1.352(14)
C17 C16 1.371(17)
C17 H17 0.9500
C16 C15 1.312(14)
C16 H16 0.9500
C15 N4 1.356(11)
C15 C14 1.475(15)
C14 N3 1.226(14)
C14 H14 0.9500
C13 C12 1.364(14)
C13 C6 1.372(14)
C13 N3 1.412(12)
C12 C10 1.477(16)
C12 H12 0.9500
C10 C8 1.363(18)
C10 C11 1.509(16)
C11 H11A 0.9800
C11 H11C 0.9800
C11 H11B 0.9800
C8 C7 1.370(18)
C8 C9 1.384(19)
C9 H9C 0.9800
C9 H9A 0.9800
C9 H9B 0.9800
C7 C6 1.405(16)
C7 H7 0.9500
C6 N2 1.359(14)
C5 N2 1.283(16)
C5 C4 1.419(15)
C5 H5 0.9500
C4 N1 1.361(12)
C4 C3 1.375(15)
C3 C2 1.433(17)
C3 H3 0.9500
C2 C1 1.384(13)
C2 H2 0.9500
C1 N1 1.358(12)
C1 C40 1.534(13)
C40 C41 1.521(15)
C40 C42 1.526(13)
C41 H41A 0.9800
C41 H41B 0.9800
C41 H41C 0.9800
C42 H42A 0.9800
C42 H42B 0.9800
C42 H42C 0.9800
C43 N9 1.3900
C43 C47 1.3900
C43 Na1A 3.09(3)
C43 H43 0.9500
N9 C44 1.3900
N9 Na1A 2.26(2)
N9 Na1B 2.415(16)
C44 C45 1.3900
C44 H44 0.9500
C45 C46 1.3900
C45 H45 0.9500
C46 C47 1.3900
C46 H46 0.9500
C47 H47 0.9500
C48 N10 1.384(15)
C48 C49 1.422(18)
C48 H48 0.9500
C49 C50 1.33(2)
C49 H49 0.9500
C50 C51 1.37(2)
C50 H50 0.9500
C51 C52 1.327(16)
C51 H51 0.9500
C52 N10 1.316(14)
C52 H52 0.9500
N13 C63 1.3900
N13 C67 1.3900
N13 Na1A 2.29(3)
N13 Na1B 2.571(17)
C63 C64 1.3900
C63 H63 0.9500
C64 C65 1.3900
C64 H64 0.9500
C65 C66 1.3900
C65 H65 0.9500
C66 C67 1.3900
C66 H66 0.9500
C67 Na1A 3.06(3)
C67 H67 0.9500
N14 C69 1.3900
N14 C73 1.3900
N14 Na1B 2.18(2)
N14 Na1A 2.85(3)
C69 C70 1.3900
C69 Na1B 2.93(3)
C69 H69 0.9500
C70 C71 1.3900
C70 H70 0.9500
C71 C72 1.3900
C71 H71 0.9500
C72 C73 1.3900
C72 H72 0.9500
C73 H73 0.9500
N8 U1 2.542(7)
N7 U1 2.635(12)
N5 H5A 0.8800
N4 H4A 0.8800
N2 U1 2.704(11)
N1 U1 2.525(8)
N10 U1 2.637(10)
O1 U1 1.844(6)
O2 U1 1.858(8)
O2 Na1B 2.148(16)
O2 Na1A 2.28(2)
U1 Na1B 3.982(14)
U1 Na1A 4.12(2)
Na1A Na1B 0.82(2)

loop_
_geom_torsion_atom_site_label_1
_geom_torsion_atom_site_label_2
_geom_torsion_atom_site_label_3
_geom_torsion_atom_site_label_4
_geom_torsion
N8 C39 C38 C37 -0.1(12)
C40 C39 C38 C37 176.0(10)
C39 C38 C37 C36 1.3(12)
C38 C37 C36 N8 -2.0(12)
C38 C37 C36 C35 -175.2(10)
N8 C36 C35 N7 1.9(15)
C37 C36 C35 N7 174.7(12)
C27 C34 C33 C31 3(2)
N7 C34 C33 C31 -176.4(14)
C34 C33 C31 C29 -2(2)
C34 C33 C31 C32 174.3(18)
C33 C31 C29 C28 1(2)
C32 C31 C29 C28 -175.6(16)
C33 C31 C29 C30 176.4(14)
C32 C31 C29 C30 0(2)
C31 C29 C28 C27 -0.9(18)
C30 C29 C28 C27 -176.1(11)
C33 C34 C27 C28 -2.2(16)
N7 C34 C27 C28 177.0(10)
C33 C34 C27 N6 -179.7(12)
N7 C34 C27 N6 -0.5(14)
C29 C28 C27 C34 1.3(16)
C29 C28 C27 N6 178.7(10)
N6 C26 C25 N5 -3.2(16)
N6 C26 C25 C24 -179.9(12)
N5 C25 C24 C23 1.4(13)
C26 C25 C24 C23 178.4(12)
C25 C24 C23 C22 -1.2(15)
C24 C23 C22 N5 0.5(13)
C24 C23 C22 C19 176.6(10)
C23 C22 C19 C18 -109.2(12)
N5 C22 C19 C18 66.3(10)
C23 C22 C19 C21 12.9(14)
N5 C22 C19 C21 -171.6(8)
C23 C22 C19 C20 130.3(12)
N5 C22 C19 C20 -54.2(11)
C22 C19 C18 N4 -64.8(11)
C21 C19 C18 N4 173.8(9)
C20 C19 C18 N4 55.7(12)
C22 C19 C18 C17 110.3(12)
C21 C19 C18 C17 -11.1(15)
C20 C19 C18 C17 -129.2(12)
N4 C18 C17 C16 -1.2(14)
C19 C18 C17 C16 -176.9(11)
C18 C17 C16 C15 0.7(16)
C17 C16 C15 N4 0.2(14)
C17 C16 C15 C14 177.8(12)
C16 C15 C14 N3 -179.4(12)
N4 C15 C14 N3 -2.0(17)
C6 C13 C12 C10 -2.8(17)
N3 C13 C12 C10 177.7(10)
C13 C12 C10 C8 3.7(19)
C13 C12 C10 C11 -177.7(13)
C12 C10 C8 C7 -0.8(19)
C11 C10 C8 C7 -179.4(14)
C12 C10 C8 C9 -178.7(13)
C11 C10 C8 C9 3(2)
C10 C8 C7 C6 -3(2)
C9 C8 C7 C6 174.9(13)
C12 C13 C6 N2 178.9(11)
N3 C13 C6 N2 -1.6(14)
C12 C13 C6 C7 -0.6(15)
N3 C13 C6 C7 178.9(10)
C8 C7 C6 N2 -175.7(12)
C8 C7 C6 C13 3.8(19)
N2 C5 C4 N1 -2.7(17)
N2 C5 C4 C3 -176.6(13)
N1 C4 C3 C2 -0.3(14)
C5 C4 C3 C2 174.0(11)
C4 C3 C2 C1 -0.2(14)
C3 C2 C1 N1 0.7(13)
C3 C2 C1 C40 -177.8(10)
N8 C39 C40 C41 -175.1(11)
C38 C39 C40 C41 9.2(16)
N8 C39 C40 C42 59.3(11)
C38 C39 C40 C42 -116.4(11)
N8 C39 C40 C1 -60.0(11)
C38 C39 C40 C1 124.3(10)
N1 C1 C40 C39 58.2(11)
C2 C1 C40 C39 -123.5(11)
N1 C1 C40 C41 175.8(11)
C2 C1 C40 C41 -5.8(15)
N1 C1 C40 C42 -61.7(11)
C2 C1 C40 C42 116.6(11)
C47 C43 N9 C44 0.0
Na1A C43 N9 C44 -171.6(10)
C47 C43 N9 Na1A 171.6(10)
C47 C43 N9 Na1B -166.7(8)
Na1A C43 N9 Na1B 21.7(6)
C43 N9 C44 C45 0.0
Na1A N9 C44 C45 -170.5(11)
Na1B N9 C44 C45 165.1(8)
N9 C44 C45 C46 0.0
C44 C45 C46 C47 0.0
C45 C46 C47 C43 0.0
N9 C43 C47 C46 0.0
Na1A C43 C47 C46 17(2)
N10 C48 C49 C50 4(2)
C48 C49 C50 C51 -4(3)
C49 C50 C51 C52 5(3)
C50 C51 C52 N10 -6(3)
C67 N13 C63 C64 0.0
Na1A N13 C63 C64 -161.2(11)
Na1B N13 C63 C64 175.6(10)
N13 C63 C64 C65 0.0
C63 C64 C65 C66 0.0
C64 C65 C66 C67 0.0
C65 C66 C67 N13 0.0
C65 C66 C67 Na1A 34.3(18)
C63 N13 C67 C66 0.0
Na1A N13 C67 C66 164.2(10)
Na1B N13 C67 C66 -176.3(8)
C63 N13 C67 Na1A -164.2(10)
Na1B N13 C67 Na1A 19.5(6)
C73 N14 C69 C70 0.0
Na1B N14 C69 C70 177.8(10)
Na1A N14 C69 C70 166.8(9)
C73 N14 C69 Na1B -177.8(10)
Na1A N14 C69 Na1B -11.0(6)
N14 C69 C70 C71 0.0
Na1B C69 C70 C71 6(3)
C69 C70 C71 C72 0.0
C70 C71 C72 C73 0.0
C71 C72 C73 N14 0.0
C69 N14 C73 C72 0.0
Na1B N14 C73 C72 -177.3(12)
Na1A N14 C73 C72 -164.7(11)
C38 C39 N8 C36 -1.1(10)
C40 C39 N8 C36 -177.6(8)
C38 C39 N8 U1 -157.8(7)
C40 C39 N8 U1 25.8(13)
C37 C36 N8 C39 2.0(10)
C35 C36 N8 C39 176.2(8)
C37 C36 N8 U1 163.6(7)
C35 C36 N8 U1 -22.1(10)
C36 C35 N7 C34 178.3(9)
C36 C35 N7 U1 18.2(14)
C33 C34 N7 C35 -49.1(18)
C27 C34 N7 C35 131.7(11)
C33 C34 N7 U1 108.0(13)
C27 C34 N7 U1 -71.2(13)
C25 C26 N6 C27 -176.4(9)
C34 C27 N6 C26 -146.6(10)
C28 C27 N6 C26 35.9(16)
C23 C22 N5 C25 0.3(11)
C19 C22 N5 C25 -176.1(8)
C24 C25 N5 C22 -1.1(11)
C26 C25 N5 C22 -178.6(9)
C17 C18 N4 C15 1.4(11)
C19 C18 N4 C15 177.5(8)
C16 C15 N4 C18 -1.0(12)
C14 C15 N4 C18 -178.9(9)
C15 C14 N3 C13 -178.4(10)
C12 C13 N3 C14 -36.6(15)
C6 C13 N3 C14 143.9(11)
C4 C5 N2 C6 -178.6(11)
C4 C5 N2 U1 -15.2(14)
C13 C6 N2 C5 -131.6(12)
C7 C6 N2 C5 47.8(17)
C13 C6 N2 U1 67.8(13)
C7 C6 N2 U1 -112.7(11)
C2 C1 N1 C4 -0.9(11)
C40 C1 N1 C4 177.7(8)
C2 C1 N1 U1 159.5(7)
C40 C1 N1 U1 -22.0(14)
C3 C4 N1 C1 0.8(12)
C5 C4 N1 C1 -174.3(9)
C3 C4 N1 U1 -163.9(8)
C5 C4 N1 U1 21.0(12)
C51 C52 N10 C48 6(2)
C51 C52 N10 U1 170.3(13)
C49 C48 N10 C52 -4.9(18)
C49 C48 N10 U1 -169.3(10)
Na1B O2 U1 O1 99(3)
Na1A O2 U1 O1 -116(5)
Na1B O2 U1 N1 -47(3)
Na1A O2 U1 N1 98(4)
Na1B O2 U1 N8 -118(2)
Na1A O2 U1 N8 28(4)
Na1B O2 U1 N7 178(3)
Na1A O2 U1 N7 -36(4)
Na1B O2 U1 N10 98(2)
Na1A O2 U1 N10 -116(4)
Na1B O2 U1 N2 17(2)
Na1A O2 U1 N2 163(4)
Na1A O2 U1 Na1B 146(5)
Na1B O2 U1 Na1A -146(5)
C1 N1 U1 O1 84.2(9)
C4 N1 U1 O1 -116.6(7)
C1 N1 U1 O2 -99.0(9)
C4 N1 U1 O2 60.1(7)
C1 N1 U1 N8 -8.8(8)
C4 N1 U1 N8 150.4(7)
C1 N1 U1 N7 -22.5(11)
C4 N1 U1 N7 136.6(7)
C1 N1 U1 N10 -178.8(8)
C4 N1 U1 N10 -19.6(9)
C1 N1 U1 N2 -178.5(10)
C4 N1 U1 N2 -19.4(7)
C1 N1 U1 Na1B -103.9(9)
C4 N1 U1 Na1B 55.2(7)
C1 N1 U1 Na1A -93.7(9)
C4 N1 U1 Na1A 65.4(7)
C39 N8 U1 O1 -87.2(8)
C36 N8 U1 O1 117.8(6)
C39 N8 U1 O2 96.3(8)
C36 N8 U1 O2 -58.7(6)
C39 N8 U1 N1 7.3(8)
C36 N8 U1 N1 -147.7(7)
C39 N8 U1 N7 176.3(9)
C36 N8 U1 N7 21.3(6)
C39 N8 U1 N10 177.6(7)
C36 N8 U1 N10 22.6(8)
C39 N8 U1 N2 20.4(10)
C36 N8 U1 N2 -134.6(6)
C39 N8 U1 Na1B 90.5(8)
C36 N8 U1 Na1B -64.5(6)
C39 N8 U1 Na1A 98.8(9)
C36 N8 U1 Na1A -56.2(7)
C35 N7 U1 O1 -111.7(9)
C34 N7 U1 O1 90.9(10)
C35 N7 U1 O2 74.1(9)
C34 N7 U1 O2 -83.4(10)
C35 N7 U1 N1 -5.8(12)
C34 N7 U1 N1 -163.3(8)
C35 N7 U1 N8 -20.2(8)
C34 N7 U1 N8 -177.7(11)
C35 N7 U1 N10 160.6(10)
C34 N7 U1 N10 3.1(10)
C35 N7 U1 N2 119.9(10)
C34 N7 U1 N2 -37.6(18)
C35 N7 U1 Na1B 74.3(9)
C34 N7 U1 Na1B -83.1(10)
C35 N7 U1 Na1A 70.9(9)
C34 N7 U1 Na1A -86.6(10)
C52 N10 U1 O1 -170.1(10)
C48 N10 U1 O1 -6.5(9)
C52 N10 U1 O2 9.8(10)
C48 N10 U1 O2 173.4(8)
C52 N10 U1 N1 90.8(11)
C48 N10 U1 N1 -105.6(9)
C52 N10 U1 N8 -73.1(11)
C48 N10 U1 N8 90.5(9)
C52 N10 U1 N7 -71.9(10)
C48 N10 U1 N7 91.7(9)
C52 N10 U1 N2 90.6(10)
C48 N10 U1 N2 -105.8(9)
C52 N10 U1 Na1B 16.4(10)
C48 N10 U1 Na1B 180.0(9)
C52 N10 U1 Na1A 5.0(11)
C48 N10 U1 Na1A 168.6(9)
C5 N2 U1 O1 109.5(8)
C6 N2 U1 O1 -88.0(10)
C5 N2 U1 O2 -76.3(8)
C6 N2 U1 O2 86.2(10)
C5 N2 U1 N1 17.2(8)
C6 N2 U1 N1 179.7(11)
C5 N2 U1 N8 3.6(11)
C6 N2 U1 N8 166.1(8)
C5 N2 U1 N7 -122.3(10)
C6 N2 U1 N7 40.3(17)
C5 N2 U1 N10 -163.0(9)
C6 N2 U1 N10 -0.4(9)
C5 N2 U1 Na1B -74.3(8)
C6 N2 U1 Na1B 88.2(10)
C5 N2 U1 Na1A -74.8(9)
C6 N2 U1 Na1A 87.7(10)
C43 N9 Na1A Na1B 95(2)
C44 N9 Na1A Na1B -94(2)
C43 N9 Na1A O2 24.3(12)
C44 N9 Na1A O2 -164.7(7)
Na1B N9 Na1A O2 -70(2)
C43 N9 Na1A N13 -159.6(14)
C44 N9 Na1A N13 11(2)
Na1B N9 Na1A N13 106(3)
C43 N9 Na1A N14 123.7(7)
C44 N9 Na1A N14 -65.3(10)
Na1B N9 Na1A N14 29(2)
C43 N9 Na1A C67 -161.9(7)
C44 N9 Na1A C67 9.1(14)
Na1B N9 Na1A C67 104(3)
C44 N9 Na1A C43 171.0(10)
Na1B N9 Na1A C43 -95(2)
C43 N9 Na1A U1 20.1(9)
C44 N9 Na1A U1 -168.9(5)
Na1B N9 Na1A U1 -74(2)
U1 O2 Na1A Na1B -160(3)
U1 O2 Na1A N9 -73(5)
Na1B O2 Na1A N9 87(3)
U1 O2 Na1A N13 110(4)
Na1B O2 Na1A N13 -89(3)
U1 O2 Na1A N14 -156(4)
Na1B O2 Na1A N14 4.0(19)
U1 O2 Na1A C67 119(4)
Na1B O2 Na1A C67 -81(3)
U1 O2 Na1A C43 -63(4)
Na1B O2 Na1A C43 97(2)
Na1B O2 Na1A U1 160(3)
C63 N13 Na1A Na1B -101(3)
C67 N13 Na1A Na1B 97(2)
C63 N13 Na1A N9 157.5(13)
C67 N13 Na1A N9 -5(2)
Na1B N13 Na1A N9 -102(3)
C63 N13 Na1A O2 -27(2)
C67 N13 Na1A O2 170.1(12)
Na1B N13 Na1A O2 73(2)
C63 N13 Na1A N14 -127.9(8)
C67 N13 Na1A N14 69.4(8)
Na1B N13 Na1A N14 -27(2)
C63 N13 Na1A C67 162.7(10)
Na1B N13 Na1A C67 -97(2)
C63 N13 Na1A C43 137(3)
C67 N13 Na1A C43 -26(3)
Na1B N13 Na1A C43 -122(5)
C63 N13 Na1A U1 -22.1(17)
C67 N13 Na1A U1 175.2(8)
Na1B N13 Na1A U1 79(2)
C69 N14 Na1A Na1B 72(4)
C73 N14 Na1A Na1B -122(4)
C69 N14 Na1A N9 -34.2(10)
C73 N14 Na1A N9 131.5(9)
Na1B N14 Na1A N9 -107(4)
C69 N14 Na1A O2 64.9(10)
C73 N14 Na1A O2 -129.3(10)
Na1B N14 Na1A O2 -7(3)
C69 N14 Na1A N13 -169.9(8)
C73 N14 Na1A N13 -4.2(12)
Na1B N14 Na1A N13 118(4)
C69 N14 Na1A C67 -145.9(7)
C73 N14 Na1A C67 19.8(10)
Na1B N14 Na1A C67 142(4)
C69 N14 Na1A C43 -14.1(9)
C73 N14 Na1A C43 151.6(8)
Na1B N14 Na1A C43 -86(4)
C69 N14 Na1A U1 63.1(9)
C73 N14 Na1A U1 -131.1(9)
Na1B N14 Na1A U1 -9(4)
C66 C67 Na1A Na1B -133(3)
N13 C67 Na1A Na1B -89(2)
C66 C67 Na1A N9 132.0(17)
N13 C67 Na1A N9 176.1(15)
C66 C67 Na1A O2 -60(4)
N13 C67 Na1A O2 -16.2(19)
C66 C67 Na1A N13 -44(2)
C66 C67 Na1A N14 -151.5(18)
N13 C67 Na1A N14 -107.4(9)
C66 C67 Na1A C43 122.1(18)
N13 C67 Na1A C43 166.2(18)
C66 C67 Na1A U1 -52(3)
N13 C67 Na1A U1 -8.1(14)
N9 C43 Na1A Na1B -86(2)
C47 C43 Na1A Na1B -109(3)
C47 C43 Na1A N9 -23(3)
N9 C43 Na1A O2 -155.6(13)
C47 C43 Na1A O2 -178.4(16)
N9 C43 Na1A N13 38(3)
C47 C43 Na1A N13 15(5)
N9 C43 Na1A N14 -55.7(7)
C47 C43 Na1A N14 -78(2)
N9 C43 Na1A C67 23.2(9)
C47 C43 Na1A C67 0(3)
N9 C43 Na1A U1 -159.6(10)
C47 C43 Na1A U1 177.6(18)
O1 U1 Na1A Na1B 137(3)
O2 U1 Na1A Na1B 19(3)
N1 U1 Na1A Na1B -63(2)
N8 U1 Na1A Na1B -133(2)
N7 U1 Na1A Na1B 162(2)
N10 U1 Na1A Na1B 82(2)
N2 U1 Na1A Na1B 2(2)
O1 U1 Na1A N9 -134(3)
O2 U1 Na1A N9 107(5)
N1 U1 Na1A N9 25.7(8)
N8 U1 Na1A N9 -44.8(8)
N7 U1 Na1A N9 -109.3(9)
N10 U1 Na1A N9 170.7(8)
N2 U1 Na1A N9 90.8(8)
Na1B U1 Na1A N9 88(3)
O1 U1 Na1A O2 118(5)
N1 U1 Na1A O2 -82(4)
N8 U1 Na1A O2 -152(4)
N7 U1 Na1A O2 143(4)
N10 U1 Na1A O2 63(4)
N2 U1 Na1A O2 -17(4)
Na1B U1 Na1A O2 -19(3)
O1 U1 Na1A N13 45(4)
O2 U1 Na1A N13 -73(4)
N1 U1 Na1A N13 -154.6(12)
N8 U1 Na1A N13 134.9(12)
N7 U1 Na1A N13 70.4(12)
N10 U1 Na1A N13 -9.6(12)
N2 U1 Na1A N13 -89.5(12)
Na1B U1 Na1A N13 -92(3)
O1 U1 Na1A N14 142(3)
O2 U1 Na1A N14 24(4)
N1 U1 Na1A N14 -57.9(7)
N8 U1 Na1A N14 -128.3(7)
N7 U1 Na1A N14 167.2(8)
N10 U1 Na1A N14 87.2(7)
N2 U1 Na1A N14 7.3(7)
Na1B U1 Na1A N14 4.8(19)
O1 U1 Na1A C67 50(5)
O2 U1 Na1A C67 -69(4)
N1 U1 Na1A C67 -150.4(19)
N8 U1 Na1A C67 139.2(19)
N7 U1 Na1A C67 74.7(19)
N10 U1 Na1A C67 -5.3(19)
N2 U1 Na1A C67 -85.2(19)
Na1B U1 Na1A C67 -88(3)
O1 U1 Na1A C43 -126(3)
O2 U1 Na1A C43 116(5)
N1 U1 Na1A C43 34.0(5)
N8 U1 Na1A C43 -36.5(5)
N7 U1 Na1A C43 -101.0(6)
N10 U1 Na1A C43 179.1(5)
N2 U1 Na1A C43 99.1(5)
Na1B U1 Na1A C43 97(3)
N9 Na1A Na1B O2 -100.9(7)
N13 Na1A Na1B O2 123.7(10)
N14 Na1A Na1B O2 -172(4)
C67 Na1A Na1B O2 149.4(8)
C43 Na1A Na1B O2 -76.6(7)
U1 Na1A Na1B O2 -1.5(2)
N9 Na1A Na1B N14 71(4)
O2 Na1A Na1B N14 172(4)
N13 Na1A Na1B N14 -64(4)
C67 Na1A Na1B N14 -38(4)
C43 Na1A Na1B N14 96(3)
U1 Na1A Na1B N14 171(4)
O2 Na1A Na1B N9 100.9(7)
N13 Na1A Na1B N9 -135.5(15)
N14 Na1A Na1B N9 -71(4)
C67 Na1A Na1B N9 -109.8(13)
C43 Na1A Na1B N9 24.3(3)
U1 Na1A Na1B N9 99.3(7)
N9 Na1A Na1B N13 135.5(15)
O2 Na1A Na1B N13 -123.7(10)
N14 Na1A Na1B N13 64(4)
C67 Na1A Na1B N13 25.7(5)
C43 Na1A Na1B N13 159.7(15)
U1 Na1A Na1B N13 -125.2(9)
N9 Na1A Na1B C69 30(4)
O2 Na1A Na1B C69 131(4)
N13 Na1A Na1B C69 -106(3)
N14 Na1A Na1B C69 -42(2)
C67 Na1A Na1B C69 -80(4)
C43 Na1A Na1B C69 54(4)
U1 Na1A Na1B C69 129(4)
N9 Na1A Na1B U1 -99.3(7)
O2 Na1A Na1B U1 1.5(2)
N13 Na1A Na1B U1 125.2(9)
N14 Na1A Na1B U1 -171(4)
C67 Na1A Na1B U1 150.9(7)
C43 Na1A Na1B U1 -75.1(7)
U1 O2 Na1B Na1A 165(2)
U1 O2 Na1B N14 -8(3)
Na1A O2 Na1B N14 -173(3)
U1 O2 Na1B N9 96(3)
Na1A O2 Na1B N9 -69(2)
U1 O2 Na1B N13 -140(2)
Na1A O2 Na1B N13 56(2)
U1 O2 Na1B C69 17(3)
Na1A O2 Na1B C69 -148(3)
Na1A O2 Na1B U1 -165(2)
C69 N14 Na1B Na1A -112(4)
C73 N14 Na1B Na1A 66(4)
C69 N14 Na1B O2 58.0(13)
C73 N14 Na1B O2 -124.5(12)
Na1A N14 Na1B O2 170(5)
C69 N14 Na1B N9 -48.8(9)
C73 N14 Na1B N9 128.7(10)
Na1A N14 Na1B N9 63(4)
C69 N14 Na1B N13 -163.8(7)
C73 N14 Na1B N13 13.7(12)
Na1A N14 Na1B N13 -52(4)
C73 N14 Na1B C69 177.5(11)
Na1A N14 Na1B C69 112(4)
C69 N14 Na1B U1 57.0(10)
C73 N14 Na1B U1 -125.5(10)
Na1A N14 Na1B U1 169(5)
C43 N9 Na1B Na1A -94(2)
C44 N9 Na1B Na1A 100(2)
C43 N9 Na1B O2 -9.5(9)
C44 N9 Na1B O2 -175.5(6)
Na1A N9 Na1B O2 85(2)
C43 N9 Na1B N14 124.9(7)
C44 N9 Na1B N14 -41.1(10)
Na1A N9 Na1B N14 -141(3)
C43 N9 Na1B N13 -136.6(7)
C44 N9 Na1B N13 57.4(11)
Na1A N9 Na1B N13 -42(2)
C43 N9 Na1B C69 104.5(6)
C44 N9 Na1B C69 -61.5(7)
Na1A N9 Na1B C69 -161(3)
C43 N9 Na1B U1 -3.8(7)
C44 N9 Na1B U1 -169.7(5)
Na1A N9 Na1B U1 91(2)
C63 N13 Na1B Na1A 94(3)
C67 N13 Na1B Na1A -90(3)
C63 N13 Na1B O2 23.0(13)
C67 N13 Na1B O2 -161.1(7)
Na1A N13 Na1B O2 -71(3)
C63 N13 Na1B N14 -123.1(8)
C67 N13 Na1B N14 52.8(8)
Na1A N13 Na1B N14 143(3)
C63 N13 Na1B N9 139.8(8)
C67 N13 Na1B N9 -44.3(10)
Na1A N13 Na1B N9 46(2)
C63 N13 Na1B C69 -131.6(8)
C67 N13 Na1B C69 44.3(9)
Na1A N13 Na1B C69 135(3)
C63 N13 Na1B U1 18.7(12)
C67 N13 Na1B U1 -165.4(6)
Na1A N13 Na1B U1 -75(3)
N14 C69 Na1B Na1A 101(4)
C70 C69 Na1B Na1A 94(5)
N14 C69 Na1B O2 -136.3(11)
C70 C69 Na1B O2 -143(3)
C70 C69 Na1B N14 -7(3)
N14 C69 Na1B N9 129.4(9)
C70 C69 Na1B N9 122(3)
N14 C69 Na1B N13 19.0(9)
C70 C69 Na1B N13 12(3)
N14 C69 Na1B U1 -134.5(9)
C70 C69 Na1B U1 -142(3)
O1 U1 Na1B Na1A -150(2)
O2 U1 Na1B Na1A -15(2)
N1 U1 Na1B Na1A 117(2)
N8 U1 Na1B Na1A 47(2)
N7 U1 Na1B Na1A -17(2)
N10 U1 Na1B Na1A -97(2)
N2 U1 Na1B Na1A -177(2)
O1 U1 Na1B O2 -135(3)
N1 U1 Na1B O2 132(3)
N8 U1 Na1B O2 62(2)
N7 U1 Na1B O2 -2(3)
N10 U1 Na1B O2 -82(2)
N2 U1 Na1B O2 -162(3)
Na1A U1 Na1B O2 15(2)
O1 U1 Na1B N14 37(2)
O2 U1 Na1B N14 172(3)
N1 U1 Na1B N14 -55.6(9)
N8 U1 Na1B N14 -125.7(9)
N7 U1 Na1B N14 170.4(9)
N10 U1 Na1B N14 90.7(9)
N2 U1 Na1B N14 10.2(8)
Na1A U1 Na1B N14 -172(3)
O1 U1 Na1B N9 140.2(17)
O2 U1 Na1B N9 -85(3)
N1 U1 Na1B N9 47.2(6)
N8 U1 Na1B N9 -22.9(6)
N7 U1 Na1B N9 -86.8(6)
N10 U1 Na1B N9 -166.6(6)
N2 U1 Na1B N9 112.9(6)
Na1A U1 Na1B N9 -70(2)
O1 U1 Na1B N13 -92(2)
O2 U1 Na1B N13 43(2)
N1 U1 Na1B N13 174.8(7)
N8 U1 Na1B N13 104.7(7)
N7 U1 Na1B N13 40.8(7)
N10 U1 Na1B N13 -39.0(7)
N2 U1 Na1B N13 -119.5(8)
Na1A U1 Na1B N13 58(2)
O1 U1 Na1B C69 61(2)
O2 U1 Na1B C69 -164(3)
N1 U1 Na1B C69 -31.9(5)
N8 U1 Na1B C69 -102.0(5)
N7 U1 Na1B C69 -165.9(6)
N10 U1 Na1B C69 114.3(5)
N2 U1 Na1B C69 33.8(5)
Na1A U1 Na1B C69 -149(3)
